data_4072745
loop_
_publ_author_name
'Paul, Fr\'ed\'eric'
'da Costa, Gr\'egory'
'Bondon, Arnaud'
'Gauthier, Nicolas'
'Sinbandhit, Sourisak'
'Toupet, Loic'
'Costuas, Karine'
'Halet, Jean-Fran\,cois'
'Lapinte, Claude'

_publ_section_title
;
 Spin Delocalization in Electron-Rich Iron(III) Piano-Stool \s-Acetylides.
 An Experimental (NMR) and Theoretical (DFT) Investigation
;
_journal_issue 4
_journal_name_full Organometallics
_journal_page_first 874
_journal_paper_doi 10.1021/om060989j
_journal_volume 26
_journal_year 2007
_chemical_formula_sum 'C44 H43 F7 Fe P3'
_chemical_formula_weight 853.54
_chemical_name_systematic
;
 ?
;
_space_group_IT_number 4
_symmetry_cell_setting monoclinic
_symmetry_space_group_name_Hall 'P 2yb'
_symmetry_space_group_name_H-M 'P 1 21 1'
_atom_sites_solution_hydrogens geom
_atom_sites_solution_primary direct
_atom_sites_solution_secondary difmap
_audit_creation_method SHELXL-97
_cell_angle_alpha 90.00
_cell_angle_beta 106.059(3)
_cell_angle_gamma 90.00
_cell_formula_units_Z 2
_cell_length_a 9.5078(4)
_cell_length_b 16.2192(6)
_cell_length_c 13.2545(6)
_cell_measurement_temperature 100(1)
_cell_volume 1964.20(14)
_computing_cell_refinement 'CrysAlis RED, Oxford Diffraction Ltd.,Version 1.171.26'
_computing_data_collection 'CrysAlis CCD, Oxford Diffraction Ltd.,Version 1.171.26'
_computing_data_reduction 'CrysAlis RED, Oxford Diffraction Ltd.,Version 1.171.26'
_computing_molecular_graphics 'PLATON_(Spek, 1998)'
_computing_publication_material 'SHELXL-97 (Sheldrick, 1997)'
_computing_structure_refinement 'SHELXL-97 (Sheldrick, 1997)'
_computing_structure_solution 'SIR-97_(Altomare & al., 1998)'
_diffrn_ambient_temperature 293(2)
_diffrn_detector_area_resol_mean 19.64
_diffrn_measured_fraction_theta_full 0.913
_diffrn_measured_fraction_theta_max 0.913
_diffrn_measurement_device_type 'CCD Saphire 3 Xcalibur'
_diffrn_measurement_method 'omega scan'
_diffrn_radiation_monochromator graphite
_diffrn_radiation_source 'fine-focus sealed tube'
_diffrn_radiation_type MoK\a
_diffrn_radiation_wavelength 0.71069
_diffrn_reflns_av_R_equivalents 0.0308
_diffrn_reflns_av_sigmaI/netI 0.0746
_diffrn_reflns_limit_h_max 14
_diffrn_reflns_limit_h_min -13
_diffrn_reflns_limit_k_max 23
_diffrn_reflns_limit_k_min -16
_diffrn_reflns_limit_l_max 19
_diffrn_reflns_limit_l_min -19
_diffrn_reflns_number 19221
_diffrn_reflns_theta_full 32.26
_diffrn_reflns_theta_max 32.26
_diffrn_reflns_theta_min 2.98
_exptl_absorpt_coefficient_mu 0.572
_exptl_absorpt_correction_type none
_exptl_crystal_colour yellow
_exptl_crystal_density_diffrn 1.443
_exptl_crystal_density_method 'not measured'
_exptl_crystal_description prism
_exptl_crystal_F_000 882
_exptl_crystal_size_max 0.22
_exptl_crystal_size_mid 0.12
_exptl_crystal_size_min 0.10
_refine_diff_density_max 0.402
_refine_diff_density_min -0.385
_refine_diff_density_rms 0.063
_refine_ls_abs_structure_details 'Flack H D (1983), Acta Cryst. A39, 876-881'
_refine_ls_abs_structure_Flack -0.011(10)
_refine_ls_extinction_method none
_refine_ls_goodness_of_fit_ref 0.892
_refine_ls_hydrogen_treatment constr
_refine_ls_matrix_type full
_refine_ls_number_parameters 496
_refine_ls_number_reflns 9134
_refine_ls_number_restraints 1
_refine_ls_restrained_S_all 0.892
_refine_ls_R_factor_all 0.0530
_refine_ls_R_factor_gt 0.0327
_refine_ls_shift/su_max 0.001
_refine_ls_shift/su_mean 0.000
_refine_ls_structure_factor_coef Fsqd
_refine_ls_weighting_details 'calc w=1/[\s^2^(Fo^2^)+(0.0370P)^2^+0.0000P] where P=(Fo^2^+2Fc^2^)/3'
_refine_ls_weighting_scheme calc
_refine_ls_wR_factor_gt 0.0679
_refine_ls_wR_factor_ref 0.0707
_reflns_number_gt 6764
_reflns_number_total 9134
_reflns_threshold_expression >2sigma(I)
_cod_data_source_file om060989jsi20061026_065128.cif
_cod_data_source_block fpmetafpf6
_cod_depositor_comments
;
The following automatic conversions were performed:

'_symmetry_cell_setting' value 'Monoclinic' changed to 'monoclinic'
according to /home/saulius/struct/CIF-dictionaries/cif_core.dic
dictionary named 'cif_core.dic' version 2.4.1 from 2010-06-29.

Automatic conversion script
Id: cif_fix_values 1715 2011-07-08 13:25:40Z adriana 
;
_cod_original_sg_symbol_H-M P21
_cod_database_code 4072745

loop_
_symmetry_equiv_pos_as_xyz
'x, y, z'
'-x, y+1/2, -z'

loop_
_atom_site_label
_atom_site_type_symbol
_atom_site_fract_x
_atom_site_fract_y
_atom_site_fract_z
_atom_site_U_iso_or_equiv
_atom_site_adp_type
_atom_site_occupancy
_atom_site_symmetry_multiplicity
_atom_site_calc_flag
_atom_site_refinement_flags
P3 P 0.40832(7) 0.33238(4) 0.65854(5) 0.01665(13) Uani 1 1 d .
F2 F 0.39524(17) 0.37645(10) 0.76309(12) 0.0342(4) Uani 1 1 d .
F3 F 0.42049(16) 0.28811(10) 0.55286(11) 0.0257(3) Uani 1 1 d .
F4 F 0.49498(15) 0.25724(9) 0.72617(11) 0.0241(3) Uani 1 1 d .
F5 F 0.32099(17) 0.40706(10) 0.58912(13) 0.0339(4) Uani 1 1 d .
F6 F 0.55999(15) 0.37874(9) 0.66835(13) 0.0289(4) Uani 1 1 d .
F7 F 0.25640(15) 0.28554(9) 0.64865(12) 0.0261(3) Uani 1 1 d .
Fe1 Fe -0.22808(3) 0.237120(19) 0.22330(2) 0.01324(7) Uani 1 1 d .
P1 P -0.06550(6) 0.17843(4) 0.36118(5) 0.01346(12) Uani 1 1 d .
P2 P -0.13007(7) 0.35773(4) 0.30148(5) 0.01483(12) Uani 1 1 d .
F1 F 0.36677(16) 0.08473(9) -0.03145(12) 0.0271(3) Uani 1 1 d .
C1 C -0.3743(3) 0.20951(15) 0.07652(18) 0.0188(5) Uani 1 1 d .
C2 C -0.4351(3) 0.27452(15) 0.12317(19) 0.0188(5) Uani 1 1 d .
C3 C -0.4604(2) 0.24359(17) 0.21778(18) 0.0178(4) Uani 1 1 d .
C4 C -0.4161(2) 0.15950(15) 0.22893(19) 0.0179(5) Uani 1 1 d .
C5 C -0.3592(3) 0.13838(15) 0.14322(19) 0.0181(5) Uani 1 1 d .
C6 C -0.3439(3) 0.21098(18) -0.02940(19) 0.0280(6) Uani 1 1 d .
H6A H -0.3031 0.1590 -0.0416 0.042 Uiso 1 1 calc R
H6B H -0.2758 0.2544 -0.0308 0.042 Uiso 1 1 calc R
H6C H -0.4336 0.2205 -0.0831 0.042 Uiso 1 1 calc R
C7 C -0.4928(3) 0.35530(17) 0.0729(2) 0.0310(6) Uani 1 1 d .
H7A H -0.5279 0.3878 0.1214 0.046 Uiso 1 1 calc R
H7B H -0.5716 0.3452 0.0110 0.046 Uiso 1 1 calc R
H7C H -0.4158 0.3845 0.0542 0.046 Uiso 1 1 calc R
C8 C -0.5444(3) 0.28861(18) 0.2807(2) 0.0271(6) Uani 1 1 d .
H8A H -0.5591 0.3447 0.2570 0.041 Uiso 1 1 calc R
H8B H -0.4903 0.2876 0.3535 0.041 Uiso 1 1 calc R
H8C H -0.6375 0.2624 0.2720 0.041 Uiso 1 1 calc R
C9 C -0.4443(3) 0.09900(17) 0.3067(2) 0.0240(5) Uani 1 1 d .
H9A H -0.4819 0.1276 0.3571 0.036 Uiso 1 1 calc R
H9B H -0.3545 0.0719 0.3422 0.036 Uiso 1 1 calc R
H9C H -0.5144 0.0588 0.2707 0.036 Uiso 1 1 calc R
C10 C -0.3072(3) 0.05538(16) 0.1206(2) 0.0237(6) Uani 1 1 d .
H10A H -0.2751 0.0581 0.0581 0.036 Uiso 1 1 calc R
H10B H -0.3858 0.0164 0.1106 0.036 Uiso 1 1 calc R
H10C H -0.2272 0.0382 0.1785 0.036 Uiso 1 1 calc R
C11 C 0.0862(2) 0.25157(14) 0.40161(19) 0.0174(5) Uani 1 1 d .
H11A H 0.1571 0.2329 0.4651 0.021 Uiso 1 1 calc R
H11B H 0.1351 0.2582 0.3468 0.021 Uiso 1 1 calc R
C12 C 0.0155(2) 0.33281(15) 0.42101(19) 0.0181(5) Uani 1 1 d .
H12A H 0.0880 0.3765 0.4366 0.022 Uiso 1 1 calc R
H12B H -0.0252 0.3271 0.4802 0.022 Uiso 1 1 calc R
C13 C -0.1064(2) 0.16504(14) 0.48666(18) 0.0149(4) Uani 1 1 d .
C14 C -0.2254(3) 0.20592(15) 0.5059(2) 0.0192(5) Uani 1 1 d .
H14 H -0.2923 0.2326 0.4511 0.023 Uiso 1 1 calc R
C15 C -0.2454(3) 0.20731(16) 0.6057(2) 0.0229(5) Uani 1 1 d .
H15 H -0.3256 0.2343 0.6176 0.027 Uiso 1 1 calc R
C16 C -0.1448(3) 0.16815(16) 0.6877(2) 0.0254(6) Uani 1 1 d .
H16 H -0.1566 0.1696 0.7551 0.030 Uiso 1 1 calc R
C17 C -0.0259(3) 0.12646(16) 0.66908(19) 0.0226(5) Uani 1 1 d .
H17 H 0.0406 0.0995 0.7239 0.027 Uiso 1 1 calc R
C18 C -0.0069(3) 0.12512(15) 0.56974(18) 0.0190(5) Uani 1 1 d .
H18 H 0.0727 0.0974 0.5579 0.023 Uiso 1 1 calc R
C19 C 0.0095(2) 0.07941(14) 0.33734(17) 0.0140(4) Uani 1 1 d .
C20 C -0.0564(2) 0.00733(14) 0.35501(18) 0.0159(5) Uani 1 1 d .
H20 H -0.1331 0.0097 0.3859 0.019 Uiso 1 1 calc R
C21 C -0.0109(3) -0.06895(15) 0.32769(19) 0.0183(5) Uani 1 1 d .
H21 H -0.0582 -0.1169 0.3389 0.022 Uiso 1 1 calc R
C22 C 0.1054(3) -0.07303(15) 0.28368(19) 0.0187(5) Uani 1 1 d .
H22 H 0.1372 -0.1237 0.2655 0.022 Uiso 1 1 calc R
C23 C 0.1736(3) -0.00109(16) 0.26701(19) 0.0192(5) Uani 1 1 d .
H23 H 0.2520 -0.0039 0.2380 0.023 Uiso 1 1 calc R
C24 C 0.1277(2) 0.07478(15) 0.29265(18) 0.0164(5) Uani 1 1 d .
H24 H 0.1744 0.1226 0.2805 0.020 Uiso 1 1 calc R
C25 C -0.0359(3) 0.41279(15) 0.2184(2) 0.0225(5) Uani 1 1 d .
C26 C 0.1099(3) 0.43778(17) 0.2562(3) 0.0324(7) Uani 1 1 d .
H26 H 0.1612 0.4282 0.3258 0.039 Uiso 1 1 calc R
C27 C 0.1779(4) 0.4772(2) 0.1890(3) 0.0485(9) Uani 1 1 d .
H27 H 0.2753 0.4933 0.2135 0.058 Uiso 1 1 calc R
C28 C 0.1014(5) 0.4923(2) 0.0863(3) 0.0545(11) Uani 1 1 d .
H28 H 0.1473 0.5191 0.0421 0.065 Uiso 1 1 calc R
C29 C -0.0421(4) 0.46807(18) 0.0483(3) 0.0415(9) Uani 1 1 d .
H29 H -0.0933 0.4791 -0.0210 0.050 Uiso 1 1 calc R
C30 C -0.1103(3) 0.42718(16) 0.1138(2) 0.0304(6) Uani 1 1 d .
H30 H -0.2064 0.4093 0.0876 0.037 Uiso 1 1 calc R
C31 C -0.2445(2) 0.43533(14) 0.34075(19) 0.0167(5) Uani 1 1 d .
C32 C -0.3013(3) 0.50166(15) 0.2755(2) 0.0197(5) Uani 1 1 d .
H32 H -0.2766 0.5084 0.2128 0.024 Uiso 1 1 calc R
C33 C -0.3951(3) 0.55825(16) 0.3032(2) 0.0240(6) Uani 1 1 d .
H33 H -0.4323 0.6025 0.2593 0.029 Uiso 1 1 calc R
C34 C -0.4323(3) 0.54815(16) 0.3966(2) 0.0240(6) Uani 1 1 d .
H34 H -0.4943 0.5858 0.4155 0.029 Uiso 1 1 calc R
C35 C -0.3774(3) 0.48214(16) 0.4617(2) 0.0224(5) Uani 1 1 d .
H35 H -0.4027 0.4752 0.5241 0.027 Uiso 1 1 calc R
C36 C -0.2839(3) 0.42598(16) 0.43342(18) 0.0200(5) Uani 1 1 d .
H36 H -0.2473 0.3816 0.4773 0.024 Uiso 1 1 calc R
C37 C -0.0749(2) 0.22722(15) 0.15847(17) 0.0176(5) Uani 1 1 d .
C38 C 0.0119(3) 0.22248(14) 0.10729(19) 0.0188(5) Uani 1 1 d .
C39 C 0.1021(3) 0.21877(14) 0.03571(19) 0.0185(5) Uani 1 1 d .
C40 C 0.2004(3) 0.15409(15) 0.04090(19) 0.0176(5) Uani 1 1 d .
H40 H 0.2155 0.1148 0.0939 0.021 Uiso 1 1 calc R
C41 C 0.2748(3) 0.14998(15) -0.03505(19) 0.0188(5) Uani 1 1 d .
C42 C 0.2593(3) 0.20685(17) -0.1138(2) 0.0231(6) Uani 1 1 d .
H42 H 0.3111 0.2020 -0.1637 0.028 Uiso 1 1 calc R
C43 C 0.1641(3) 0.27151(18) -0.1166(2) 0.0269(6) Uani 1 1 d .
H43 H 0.1535 0.3117 -0.1682 0.032 Uiso 1 1 calc R
C44 C 0.0841(3) 0.27784(17) -0.0444(2) 0.0233(5) Uani 1 1 d .
H44 H 0.0184 0.3211 -0.0487 0.028 Uiso 1 1 calc R

loop_
_atom_site_aniso_label
_atom_site_aniso_U_11
_atom_site_aniso_U_22
_atom_site_aniso_U_33
_atom_site_aniso_U_23
_atom_site_aniso_U_13
_atom_site_aniso_U_12
P3 0.0140(3) 0.0171(3) 0.0190(3) -0.0012(2) 0.0049(2) -0.0009(2)
F2 0.0348(9) 0.0380(10) 0.0310(9) -0.0154(8) 0.0113(7) -0.0018(7)
F3 0.0234(8) 0.0370(9) 0.0176(7) -0.0037(6) 0.0074(6) 0.0019(6)
F4 0.0243(8) 0.0238(8) 0.0238(7) 0.0060(6) 0.0059(6) 0.0036(6)
F5 0.0245(8) 0.0284(9) 0.0463(10) 0.0115(8) 0.0055(7) 0.0071(7)
F6 0.0179(7) 0.0285(9) 0.0394(9) 0.0034(7) 0.0062(7) -0.0081(6)
F7 0.0180(7) 0.0308(8) 0.0312(8) -0.0028(7) 0.0097(6) -0.0063(6)
Fe1 0.01266(15) 0.01402(15) 0.01261(15) -0.00001(14) 0.00280(12) 0.00035(14)
P1 0.0118(3) 0.0142(3) 0.0141(3) 0.0007(2) 0.0031(2) 0.0002(2)
P2 0.0150(3) 0.0132(3) 0.0165(3) 0.0000(2) 0.0047(2) -0.0005(2)
F1 0.0238(8) 0.0273(8) 0.0315(8) -0.0056(7) 0.0097(7) 0.0068(6)
C1 0.0159(11) 0.0254(13) 0.0119(11) -0.0014(9) -0.0018(9) 0.0004(9)
C2 0.0139(11) 0.0199(12) 0.0184(12) -0.0023(10) -0.0028(9) 0.0010(9)
C3 0.0094(9) 0.0221(12) 0.0203(11) -0.0048(11) 0.0017(8) 0.0008(10)
C4 0.0115(11) 0.0235(13) 0.0169(12) -0.0014(10) 0.0007(9) -0.0021(9)
C5 0.0140(11) 0.0187(12) 0.0185(12) -0.0029(10) -0.0007(9) -0.0027(9)
C6 0.0257(14) 0.0391(16) 0.0181(13) -0.0002(11) 0.0043(11) -0.0012(11)
C7 0.0259(14) 0.0251(14) 0.0335(15) 0.0035(12) -0.0058(12) 0.0042(12)
C8 0.0146(12) 0.0340(15) 0.0315(15) -0.0106(12) 0.0044(10) 0.0035(11)
C9 0.0177(12) 0.0297(14) 0.0250(13) 0.0015(11) 0.0065(10) -0.0053(11)
C10 0.0223(13) 0.0199(13) 0.0253(14) -0.0068(11) 0.0007(11) -0.0003(10)
C11 0.0141(10) 0.0171(12) 0.0191(11) -0.0007(9) 0.0016(9) 0.0004(9)
C12 0.0161(11) 0.0190(11) 0.0176(12) -0.0043(10) 0.0018(9) -0.0030(9)
C13 0.0134(11) 0.0171(12) 0.0145(11) -0.0008(9) 0.0045(9) -0.0004(9)
C14 0.0154(11) 0.0202(12) 0.0221(13) 0.0031(10) 0.0054(10) 0.0024(9)
C15 0.0233(13) 0.0244(13) 0.0241(13) -0.0033(10) 0.0117(11) 0.0038(10)
C16 0.0318(14) 0.0270(14) 0.0193(13) -0.0003(11) 0.0102(11) 0.0030(11)
C17 0.0266(13) 0.0252(13) 0.0143(12) 0.0029(10) 0.0027(10) 0.0040(10)
C18 0.0181(12) 0.0196(12) 0.0194(12) -0.0004(10) 0.0052(10) 0.0013(9)
C19 0.0110(10) 0.0156(11) 0.0132(11) 0.0009(8) -0.0005(9) 0.0029(8)
C20 0.0121(11) 0.0208(12) 0.0145(11) 0.0003(9) 0.0030(9) -0.0002(9)
C21 0.0170(12) 0.0183(12) 0.0170(12) -0.0005(9) 0.0004(9) -0.0007(9)
C22 0.0186(12) 0.0169(12) 0.0195(12) -0.0018(9) 0.0035(10) 0.0055(9)
C23 0.0137(11) 0.0252(13) 0.0201(12) 0.0013(10) 0.0069(9) 0.0046(10)
C24 0.0138(11) 0.0170(12) 0.0179(12) 0.0016(9) 0.0034(9) -0.0015(9)
C25 0.0270(14) 0.0146(12) 0.0317(14) 0.0012(11) 0.0179(12) 0.0010(10)
C26 0.0306(15) 0.0251(14) 0.0485(19) -0.0028(13) 0.0227(14) -0.0043(12)
C27 0.046(2) 0.0330(17) 0.083(3) -0.0050(19) 0.045(2) -0.0071(15)
C28 0.078(3) 0.0296(17) 0.083(3) 0.0058(19) 0.068(2) -0.0007(18)
C29 0.071(2) 0.0256(15) 0.0420(19) 0.0148(13) 0.0395(18) 0.0201(15)
C30 0.0434(17) 0.0194(13) 0.0341(16) 0.0082(12) 0.0199(13) 0.0083(12)
C31 0.0134(11) 0.0157(11) 0.0203(12) -0.0023(9) 0.0036(9) -0.0031(9)
C32 0.0233(13) 0.0174(12) 0.0195(12) 0.0009(10) 0.0079(10) 0.0009(10)
C33 0.0252(13) 0.0182(12) 0.0285(14) 0.0039(11) 0.0075(11) 0.0050(10)
C34 0.0227(13) 0.0216(13) 0.0281(14) -0.0024(11) 0.0077(11) 0.0071(10)
C35 0.0227(13) 0.0260(13) 0.0188(13) -0.0012(11) 0.0063(10) 0.0034(10)
C36 0.0263(13) 0.0186(12) 0.0145(11) 0.0006(10) 0.0045(10) 0.0021(10)
C37 0.0186(11) 0.0172(12) 0.0157(11) 0.0003(9) 0.0026(9) -0.0009(9)
C38 0.0205(12) 0.0175(13) 0.0176(11) 0.0018(9) 0.0038(10) 0.0034(9)
C39 0.0175(11) 0.0214(13) 0.0166(11) -0.0023(9) 0.0051(9) -0.0018(9)
C40 0.0163(11) 0.0192(12) 0.0166(12) -0.0006(9) 0.0031(9) 0.0002(9)
C41 0.0142(11) 0.0201(12) 0.0218(13) -0.0065(10) 0.0047(10) 0.0016(9)
C42 0.0202(13) 0.0336(14) 0.0183(13) -0.0007(11) 0.0099(11) -0.0004(10)
C43 0.0310(15) 0.0336(15) 0.0178(13) 0.0073(11) 0.0098(11) 0.0052(12)
C44 0.0233(13) 0.0282(14) 0.0196(13) 0.0044(11) 0.0078(10) 0.0088(11)

loop_
_atom_type_symbol
_atom_type_description
_atom_type_scat_dispersion_real
_atom_type_scat_dispersion_imag
_atom_type_scat_source
C C 0.0033 0.0016 'International Tables Vol C Tables 4.2.6.8 and 6.1.1.4'
H H 0.0000 0.0000 'International Tables Vol C Tables 4.2.6.8 and 6.1.1.4'
F F 0.0171 0.0103 'International Tables Vol C Tables 4.2.6.8 and 6.1.1.4'
P P 0.1023 0.0942 'International Tables Vol C Tables 4.2.6.8 and 6.1.1.4'
Fe Fe 0.3463 0.8444 'International Tables Vol C Tables 4.2.6.8 and 6.1.1.4'

loop_
_geom_angle_atom_site_label_1
_geom_angle_atom_site_label_2
_geom_angle_atom_site_label_3
_geom_angle
F2 P3 F4 90.37(9)
F2 P3 F6 90.22(9)
F4 P3 F6 89.97(8)
F2 P3 F7 89.91(8)
F4 P3 F7 89.86(8)
F6 P3 F7 179.79(10)
F2 P3 F5 90.43(9)
F4 P3 F5 179.18(10)
F6 P3 F5 90.20(8)
F7 P3 F5 89.96(8)
F2 P3 F3 179.66(10)
F4 P3 F3 89.88(8)
F6 P3 F3 90.01(9)
F7 P3 F3 89.86(8)
F5 P3 F3 89.32(9)
C37 Fe1 C1 87.51(9)
C37 Fe1 C5 97.36(10)
C1 Fe1 C5 39.72(9)
C37 Fe1 C2 115.78(10)
C1 Fe1 C2 39.25(9)
C5 Fe1 C2 65.86(9)
C37 Fe1 C3 152.15(9)
C1 Fe1 C3 64.99(9)
C5 Fe1 C3 64.71(9)
C2 Fe1 C3 38.60(9)
C37 Fe1 C4 134.46(10)
C1 Fe1 C4 64.85(9)
C5 Fe1 C4 38.48(9)
C2 Fe1 C4 64.31(9)
C3 Fe1 C4 37.76(9)
C37 Fe1 P1 83.74(7)
C1 Fe1 P1 142.22(7)
C5 Fe1 P1 105.24(7)
C2 Fe1 P1 158.79(7)
C3 Fe1 P1 120.42(7)
C4 Fe1 P1 96.44(7)
C37 Fe1 P2 90.58(7)
C1 Fe1 P2 133.11(7)
C5 Fe1 P2 168.52(7)
C2 Fe1 P2 103.21(7)
C3 Fe1 P2 104.75(7)
C4 Fe1 P2 134.86(7)
P1 Fe1 P2 83.78(2)
C19 P1 C13 104.25(10)
C19 P1 C11 107.93(10)
C13 P1 C11 99.21(11)
C19 P1 Fe1 116.49(8)
C13 P1 Fe1 121.26(8)
C11 P1 Fe1 105.79(8)
C31 P2 C25 105.26(11)
C31 P2 C12 105.73(11)
C25 P2 C12 104.40(12)
C31 P2 Fe1 121.13(8)
C25 P2 Fe1 110.49(9)
C12 P2 Fe1 108.53(8)
C2 C1 C5 108.1(2)
C2 C1 C6 126.7(2)
C5 C1 C6 124.9(2)
C2 C1 Fe1 71.61(13)
C5 C1 Fe1 70.95(13)
C6 C1 Fe1 127.55(17)
C1 C2 C3 107.9(2)
C1 C2 C7 126.5(2)
C3 C2 C7 124.4(2)
C1 C2 Fe1 69.15(13)
C3 C2 Fe1 72.86(13)
C7 C2 Fe1 133.15(18)
C4 C3 C2 108.1(2)
C4 C3 C8 126.8(2)
C2 C3 C8 124.2(2)
C4 C3 Fe1 71.59(13)
C2 C3 Fe1 68.54(12)
C8 C3 Fe1 133.90(17)
C3 C4 C5 108.3(2)
C3 C4 C9 126.5(2)
C5 C4 C9 124.7(2)
C3 C4 Fe1 70.65(13)
C5 C4 Fe1 67.72(13)
C9 C4 Fe1 134.20(17)
C4 C5 C1 107.5(2)
C4 C5 C10 126.5(2)
C1 C5 C10 125.7(2)
C4 C5 Fe1 73.80(14)
C1 C5 Fe1 69.33(13)
C10 C5 Fe1 126.80(17)
C1 C6 H6A 109.5
C1 C6 H6B 109.5
H6A C6 H6B 109.5
C1 C6 H6C 109.5
H6A C6 H6C 109.5
H6B C6 H6C 109.5
C2 C7 H7A 109.5
C2 C7 H7B 109.5
H7A C7 H7B 109.5
C2 C7 H7C 109.5
H7A C7 H7C 109.5
H7B C7 H7C 109.5
C3 C8 H8A 109.5
C3 C8 H8B 109.5
H8A C8 H8B 109.5
C3 C8 H8C 109.5
H8A C8 H8C 109.5
H8B C8 H8C 109.5
C4 C9 H9A 109.5
C4 C9 H9B 109.5
H9A C9 H9B 109.5
C4 C9 H9C 109.5
H9A C9 H9C 109.5
H9B C9 H9C 109.5
C5 C10 H10A 109.5
C5 C10 H10B 109.5
H10A C10 H10B 109.5
C5 C10 H10C 109.5
H10A C10 H10C 109.5
H10B C10 H10C 109.5
C12 C11 P1 105.04(15)
C12 C11 H11A 110.7
P1 C11 H11A 110.7
C12 C11 H11B 110.7
P1 C11 H11B 110.7
H11A C11 H11B 108.8
C11 C12 P2 107.76(16)
C11 C12 H12A 110.2
P2 C12 H12A 110.2
C11 C12 H12B 110.2
P2 C12 H12B 110.2
H12A C12 H12B 108.5
C14 C13 C18 118.9(2)
C14 C13 P1 119.94(18)
C18 C13 P1 120.37(17)
C15 C14 C13 120.9(2)
C15 C14 H14 119.5
C13 C14 H14 119.5
C16 C15 C14 119.6(2)
C16 C15 H15 120.2
C14 C15 H15 120.2
C15 C16 C17 120.0(2)
C15 C16 H16 120.0
C17 C16 H16 120.0
C18 C17 C16 120.2(2)
C18 C17 H17 119.9
C16 C17 H17 119.9
C17 C18 C13 120.5(2)
C17 C18 H18 119.8
C13 C18 H18 119.8
C20 C19 C24 118.7(2)
C20 C19 P1 120.05(17)
C24 C19 P1 121.08(17)
C19 C20 C21 121.4(2)
C19 C20 H20 119.3
C21 C20 H20 119.3
C22 C21 C20 119.6(2)
C22 C21 H21 120.2
C20 C21 H21 120.2
C23 C22 C21 119.4(2)
C23 C22 H22 120.3
C21 C22 H22 120.3
C24 C23 C22 121.3(2)
C24 C23 H23 119.4
C22 C23 H23 119.4
C23 C24 C19 119.7(2)
C23 C24 H24 120.2
C19 C24 H24 120.2
C30 C25 C26 119.3(3)
C30 C25 P2 118.9(2)
C26 C25 P2 121.8(2)
C27 C26 C25 119.6(3)
C27 C26 H26 120.2
C25 C26 H26 120.2
C28 C27 C26 120.2(3)
C28 C27 H27 119.9
C26 C27 H27 119.9
C29 C28 C27 120.7(3)
C29 C28 H28 119.6
C27 C28 H28 119.6
C28 C29 C30 119.7(3)
C28 C29 H29 120.1
C30 C29 H29 120.1
C29 C30 C25 120.5(3)
C29 C30 H30 119.8
C25 C30 H30 119.8
C36 C31 C32 118.7(2)
C36 C31 P2 120.23(18)
C32 C31 P2 120.90(18)
C31 C32 C33 120.7(2)
C31 C32 H32 119.7
C33 C32 H32 119.7
C34 C33 C32 119.7(2)
C34 C33 H33 120.1
C32 C33 H33 120.1
C35 C34 C33 120.1(2)
C35 C34 H34 119.9
C33 C34 H34 119.9
C34 C35 C36 119.8(2)
C34 C35 H35 120.1
C36 C35 H35 120.1
C31 C36 C35 121.0(2)
C31 C36 H36 119.5
C35 C36 H36 119.5
C38 C37 Fe1 173.1(2)
C37 C38 C39 173.5(2)
C40 C39 C44 119.4(2)
C40 C39 C38 120.7(2)
C44 C39 C38 119.8(2)
C41 C40 C39 118.1(2)
C41 C40 H40 120.9
C39 C40 H40 120.9
F1 C41 C42 118.8(2)
F1 C41 C40 117.6(2)
C42 C41 C40 123.6(2)
C41 C42 C43 117.6(2)
C41 C42 H42 121.2
C43 C42 H42 121.2
C42 C43 C44 121.4(2)
C42 C43 H43 119.3
C44 C43 H43 119.3
C43 C44 C39 119.8(2)
C43 C44 H44 120.1
C39 C44 H44 120.1

loop_
_geom_bond_atom_site_label_1
_geom_bond_atom_site_label_2
_geom_bond_distance
P3 F2 1.5944(16)
P3 F4 1.5997(15)
P3 F6 1.5994(15)
P3 F7 1.6050(15)
P3 F5 1.6064(16)
P3 F3 1.6064(15)
Fe1 C37 1.891(2)
Fe1 C1 2.103(2)
Fe1 C5 2.124(2)
Fe1 C2 2.135(2)
Fe1 C3 2.192(2)
Fe1 C4 2.205(2)
Fe1 P1 2.2523(7)
Fe1 P2 2.2879(7)
P1 C19 1.820(2)
P1 C13 1.823(2)
P1 C11 1.830(2)
P2 C31 1.831(2)
P2 C25 1.832(2)
P2 C12 1.837(2)
F1 C41 1.365(3)
C1 C2 1.424(3)
C1 C5 1.436(3)
C1 C6 1.510(3)
C2 C3 1.431(3)
C2 C7 1.503(4)
C3 C4 1.423(4)
C3 C8 1.495(3)
C4 C5 1.429(3)
C4 C9 1.500(3)
C5 C10 1.493(3)
C6 H6A 0.9600
C6 H6B 0.9600
C6 H6C 0.9600
C7 H7A 0.9600
C7 H7B 0.9600
C7 H7C 0.9600
C8 H8A 0.9600
C8 H8B 0.9600
C8 H8C 0.9600
C9 H9A 0.9600
C9 H9B 0.9600
C9 H9C 0.9600
C10 H10A 0.9600
C10 H10B 0.9600
C10 H10C 0.9600
C11 C12 1.533(3)
C11 H11A 0.9700
C11 H11B 0.9700
C12 H12A 0.9700
C12 H12B 0.9700
C13 C14 1.394(3)
C13 C18 1.397(3)
C14 C15 1.388(3)
C14 H14 0.9300
C15 C16 1.387(4)
C15 H15 0.9300
C16 C17 1.397(4)
C16 H16 0.9300
C17 C18 1.378(3)
C17 H17 0.9300
C18 H18 0.9300
C19 C20 1.377(3)
C19 C24 1.409(3)
C20 C21 1.391(3)
C20 H20 0.9300
C21 C22 1.387(3)
C21 H21 0.9300
C22 C23 1.382(3)
C22 H22 0.9300
C23 C24 1.379(3)
C23 H23 0.9300
C24 H24 0.9300
C25 C30 1.391(4)
C25 C26 1.398(4)
C26 C27 1.392(4)
C26 H26 0.9300
C27 C28 1.376(5)
C27 H27 0.9300
C28 C29 1.375(5)
C28 H28 0.9300
C29 C30 1.387(4)
C29 H29 0.9300
C30 H30 0.9300
C31 C36 1.388(3)
C31 C32 1.392(3)
C32 C33 1.398(3)
C32 H32 0.9300
C33 C34 1.389(4)
C33 H33 0.9300
C34 C35 1.383(4)
C34 H34 0.9300
C35 C36 1.395(3)
C35 H35 0.9300
C36 H36 0.9300
C37 C38 1.207(3)
C38 C39 1.446(3)
C39 C40 1.394(3)
C39 C44 1.405(3)
C40 C41 1.383(3)
C40 H40 0.9300
C41 C42 1.370(4)
C42 C43 1.380(4)
C42 H42 0.9300
C43 C44 1.381(3)
C43 H43 0.9300
C44 H44 0.9300

loop_
_geom_torsion_atom_site_label_1
_geom_torsion_atom_site_label_2
_geom_torsion_atom_site_label_3
_geom_torsion_atom_site_label_4
_geom_torsion
C37 Fe1 P1 C19 -56.34(11)
C1 Fe1 P1 C19 21.37(14)
C5 Fe1 P1 C19 39.61(11)
C2 Fe1 P1 C19 101.6(2)
C3 Fe1 P1 C19 108.92(11)
C4 Fe1 P1 C19 77.83(10)
P2 Fe1 P1 C19 -147.60(9)
C37 Fe1 P1 C13 175.03(12)
C1 Fe1 P1 C13 -107.26(14)
C5 Fe1 P1 C13 -89.01(11)
C2 Fe1 P1 C13 -27.0(2)
C3 Fe1 P1 C13 -19.71(12)
C4 Fe1 P1 C13 -50.80(11)
P2 Fe1 P1 C13 83.77(9)
C37 Fe1 P1 C11 63.55(11)
C1 Fe1 P1 C11 141.26(13)
C5 Fe1 P1 C11 159.50(10)
C2 Fe1 P1 C11 -138.5(2)
C3 Fe1 P1 C11 -131.19(11)
C4 Fe1 P1 C11 -162.29(10)
P2 Fe1 P1 C11 -27.72(8)
C37 Fe1 P2 C31 154.89(12)
C1 Fe1 P2 C31 67.76(13)
C5 Fe1 P2 C31 21.0(4)
C2 Fe1 P2 C31 38.19(12)
C3 Fe1 P2 C31 -1.61(12)
C4 Fe1 P2 C31 -28.57(13)
P1 Fe1 P2 C31 -121.47(10)
C37 Fe1 P2 C25 31.25(11)
C1 Fe1 P2 C25 -55.88(13)
C5 Fe1 P2 C25 -102.7(4)
C2 Fe1 P2 C25 -85.45(11)
C3 Fe1 P2 C25 -125.25(11)
C4 Fe1 P2 C25 -152.21(13)
P1 Fe1 P2 C25 114.88(9)
C37 Fe1 P2 C12 -82.66(11)
C1 Fe1 P2 C12 -169.79(12)
C5 Fe1 P2 C12 143.4(4)
C2 Fe1 P2 C12 160.65(11)
C3 Fe1 P2 C12 120.84(10)
C4 Fe1 P2 C12 93.89(12)
P1 Fe1 P2 C12 0.98(8)
C37 Fe1 C1 C2 -137.85(15)
C5 Fe1 C1 C2 117.5(2)
C3 Fe1 C1 C2 37.63(14)
C4 Fe1 C1 C2 79.50(15)
P1 Fe1 C1 C2 145.70(12)
P2 Fe1 C1 C2 -49.39(16)
C37 Fe1 C1 C5 104.65(15)
C2 Fe1 C1 C5 -117.5(2)
C3 Fe1 C1 C5 -79.86(15)
C4 Fe1 C1 C5 -37.99(14)
P1 Fe1 C1 C5 28.20(19)
P2 Fe1 C1 C5 -166.89(11)
C37 Fe1 C1 C6 -15.3(2)
C5 Fe1 C1 C6 -119.9(3)
C2 Fe1 C1 C6 122.6(3)
C3 Fe1 C1 C6 160.2(2)
C4 Fe1 C1 C6 -157.9(2)
P1 Fe1 C1 C6 -91.7(2)
P2 Fe1 C1 C6 73.2(2)
C5 C1 C2 C3 -1.0(3)
C6 C1 C2 C3 173.5(2)
Fe1 C1 C2 C3 -62.95(15)
C5 C1 C2 C7 -169.1(2)
C6 C1 C2 C7 5.4(4)
Fe1 C1 C2 C7 128.9(2)
C5 C1 C2 Fe1 61.92(16)
C6 C1 C2 Fe1 -123.6(2)
C37 Fe1 C2 C1 48.12(17)
C5 Fe1 C2 C1 -38.41(14)
C3 Fe1 C2 C1 -117.5(2)
C4 Fe1 C2 C1 -80.99(15)
P1 Fe1 C2 C1 -107.4(2)
P2 Fe1 C2 C1 145.29(13)
C37 Fe1 C2 C3 165.64(14)
C1 Fe1 C2 C3 117.5(2)
C5 Fe1 C2 C3 79.12(15)
C4 Fe1 C2 C3 36.53(14)
P1 Fe1 C2 C3 10.1(3)
P2 Fe1 C2 C3 -97.18(14)
C37 Fe1 C2 C7 -73.0(3)
C1 Fe1 C2 C7 -121.1(3)
C5 Fe1 C2 C7 -159.5(3)
C3 Fe1 C2 C7 121.4(3)
C4 Fe1 C2 C7 157.9(3)
P1 Fe1 C2 C7 131.5(2)
P2 Fe1 C2 C7 24.2(3)
C1 C2 C3 C4 -0.4(3)
C7 C2 C3 C4 168.0(2)
Fe1 C2 C3 C4 -60.97(15)
C1 C2 C3 C8 -170.1(2)
C7 C2 C3 C8 -1.7(4)
Fe1 C2 C3 C8 129.3(2)
C1 C2 C3 Fe1 60.58(16)
C7 C2 C3 Fe1 -131.0(2)
C37 Fe1 C3 C4 90.3(2)
C1 Fe1 C3 C4 80.59(15)
C5 Fe1 C3 C4 36.50(14)
C2 Fe1 C3 C4 118.8(2)
P1 Fe1 C3 C4 -56.93(14)
P2 Fe1 C3 C4 -148.35(12)
C37 Fe1 C3 C2 -28.6(3)
C1 Fe1 C3 C2 -38.25(14)
C5 Fe1 C3 C2 -82.34(15)
C4 Fe1 C3 C2 -118.8(2)
P1 Fe1 C3 C2 -175.77(12)
P2 Fe1 C3 C2 92.81(13)
C37 Fe1 C3 C8 -146.0(3)
C1 Fe1 C3 C8 -155.7(3)
C5 Fe1 C3 C8 160.2(3)
C2 Fe1 C3 C8 -117.4(3)
C4 Fe1 C3 C8 123.7(3)
P1 Fe1 C3 C8 66.8(3)
P2 Fe1 C3 C8 -24.6(3)
C2 C3 C4 C5 1.7(2)
C8 C3 C4 C5 171.1(2)
Fe1 C3 C4 C5 -57.37(16)
C2 C3 C4 C9 -169.7(2)
C8 C3 C4 C9 -0.3(4)
Fe1 C3 C4 C9 131.2(2)
C2 C3 C4 Fe1 59.05(15)
C8 C3 C4 Fe1 -131.6(2)
C37 Fe1 C4 C3 -139.12(15)
C1 Fe1 C4 C3 -80.99(15)
C5 Fe1 C4 C3 -120.2(2)
C2 Fe1 C4 C3 -37.34(13)
P1 Fe1 C4 C3 133.34(12)
P2 Fe1 C4 C3 45.72(17)
C37 Fe1 C4 C5 -18.9(2)
C1 Fe1 C4 C5 39.21(14)
C2 Fe1 C4 C5 82.86(15)
C3 Fe1 C4 C5 120.2(2)
P1 Fe1 C4 C5 -106.45(13)
P2 Fe1 C4 C5 165.92(11)
C37 Fe1 C4 C9 98.4(3)
C1 Fe1 C4 C9 156.5(3)
C5 Fe1 C4 C9 117.3(3)
C2 Fe1 C4 C9 -159.8(3)
C3 Fe1 C4 C9 -122.5(3)
P1 Fe1 C4 C9 10.8(2)
P2 Fe1 C4 C9 -76.8(3)
C3 C4 C5 C1 -2.3(3)
C9 C4 C5 C1 169.3(2)
Fe1 C4 C5 C1 -61.48(16)
C3 C4 C5 C10 -176.7(2)
C9 C4 C5 C10 -5.1(4)
Fe1 C4 C5 C10 124.1(2)
C3 C4 C5 Fe1 59.17(16)
C9 C4 C5 Fe1 -129.3(2)
C2 C1 C5 C4 2.1(3)
C6 C1 C5 C4 -172.5(2)
Fe1 C1 C5 C4 64.40(16)
C2 C1 C5 C10 176.5(2)
C6 C1 C5 C10 1.9(4)
Fe1 C1 C5 C10 -121.2(2)
C2 C1 C5 Fe1 -62.34(16)
C6 C1 C5 Fe1 123.1(2)
C37 Fe1 C5 C4 166.51(14)
C1 Fe1 C5 C4 -116.4(2)
C2 Fe1 C5 C4 -78.49(15)
C3 Fe1 C5 C4 -35.83(14)
P1 Fe1 C5 C4 81.02(13)
P2 Fe1 C5 C4 -60.1(4)
C37 Fe1 C5 C1 -77.06(15)
C2 Fe1 C5 C1 37.95(14)
C3 Fe1 C5 C1 80.61(15)
C4 Fe1 C5 C1 116.4(2)
P1 Fe1 C5 C1 -162.54(12)
P2 Fe1 C5 C1 56.4(4)
C37 Fe1 C5 C10 42.7(2)
C1 Fe1 C5 C10 119.7(3)
C2 Fe1 C5 C10 157.7(2)
C3 Fe1 C5 C10 -159.7(3)
C4 Fe1 C5 C10 -123.8(3)
P1 Fe1 C5 C10 -42.8(2)
P2 Fe1 C5 C10 176.1(2)
C19 P1 C11 C12 -179.58(15)
C13 P1 C11 C12 -71.24(17)
Fe1 P1 C11 C12 55.06(16)
P1 C11 C12 P2 -54.51(18)
C31 P2 C12 C11 163.43(15)
C25 P2 C12 C11 -85.79(17)
Fe1 P2 C12 C11 32.06(17)
C19 P1 C13 C14 -147.11(19)
C11 P1 C13 C14 101.6(2)
Fe1 P1 C13 C14 -13.3(2)
C19 P1 C13 C18 43.2(2)
C11 P1 C13 C18 -68.0(2)
Fe1 P1 C13 C18 177.07(15)
C18 C13 C14 C15 0.1(3)
P1 C13 C14 C15 -169.72(19)
C13 C14 C15 C16 0.6(4)
C14 C15 C16 C17 -1.1(4)
C15 C16 C17 C18 1.0(4)
C16 C17 C18 C13 -0.3(4)
C14 C13 C18 C17 -0.2(3)
P1 C13 C18 C17 169.51(19)
C13 P1 C19 C20 44.2(2)
C11 P1 C19 C20 148.98(19)
Fe1 P1 C19 C20 -92.28(19)
C13 P1 C19 C24 -141.11(19)
C11 P1 C19 C24 -36.3(2)
Fe1 P1 C19 C24 82.44(19)
C24 C19 C20 C21 -1.4(3)
P1 C19 C20 C21 173.45(19)
C19 C20 C21 C22 1.4(4)
C20 C21 C22 C23 -0.4(4)
C21 C22 C23 C24 -0.4(4)
C22 C23 C24 C19 0.4(4)
C20 C19 C24 C23 0.5(3)
P1 C19 C24 C23 -174.29(18)
C31 P2 C25 C30 -80.6(2)
C12 P2 C25 C30 168.2(2)
Fe1 P2 C25 C30 51.7(2)
C31 P2 C25 C26 101.9(2)
C12 P2 C25 C26 -9.3(2)
Fe1 P2 C25 C26 -125.8(2)
C30 C25 C26 C27 0.5(4)
P2 C25 C26 C27 178.0(2)
C25 C26 C27 C28 0.8(5)
C26 C27 C28 C29 -0.7(5)
C27 C28 C29 C30 -0.7(5)
C28 C29 C30 C25 2.0(4)
C26 C25 C30 C29 -1.9(4)
P2 C25 C30 C29 -179.5(2)
C25 P2 C31 C36 -153.9(2)
C12 P2 C31 C36 -43.8(2)
Fe1 P2 C31 C36 80.0(2)
C25 P2 C31 C32 30.2(2)
C12 P2 C31 C32 140.41(19)
Fe1 P2 C31 C32 -95.82(19)
C36 C31 C32 C33 0.6(4)
P2 C31 C32 C33 176.47(19)
C31 C32 C33 C34 -0.2(4)
C32 C33 C34 C35 -0.3(4)
C33 C34 C35 C36 0.3(4)
C32 C31 C36 C35 -0.6(4)
P2 C31 C36 C35 -176.50(19)
C34 C35 C36 C31 0.1(4)
C1 Fe1 C37 C38 22.1(18)
C5 Fe1 C37 C38 60.7(18)
C2 Fe1 C37 C38 -6.0(18)
C3 Fe1 C37 C38 13.3(19)
C4 Fe1 C37 C38 72.4(18)
P1 Fe1 C37 C38 165.3(18)
P2 Fe1 C37 C38 -111.0(18)
Fe1 C37 C38 C39 1(4)
C37 C38 C39 C40 -133(2)
C37 C38 C39 C44 43(2)
C44 C39 C40 C41 -1.2(3)
C38 C39 C40 C41 174.6(2)
C39 C40 C41 F1 -177.7(2)
C39 C40 C41 C42 1.3(4)
F1 C41 C42 C43 179.1(2)
C40 C41 C42 C43 0.1(4)
C41 C42 C43 C44 -1.7(4)
C42 C43 C44 C39 1.8(4)
C40 C39 C44 C43 -0.3(4)
C38 C39 C44 C43 -176.2(3)
